data_4031609
loop_
_publ_author_name
'Cockcroft, J.K.'
'Simon, A.'
'Borrmann, H.'
'Obermeyer, A.'

_publ_section_title
;
 The crystal structures of the low-temperature modifications of deuterium
 iodide - a neutron study
;
_journal_name_full 'European Journal of Solid State Inorganic Chemistry'
_journal_page_first 471
_journal_page_last 481
_journal_volume 25
_journal_year 1988
_chemical_formula_sum 'D I'
_space_group_crystal_system monoclinic
_space_group_IT_number 15
_space_group_name_Hall '-I 2ya'
_space_group_name_H-M_alt 'I 1 2/a 1'
_cell_angle_alpha 90
_cell_angle_beta 85.435
_cell_angle_gamma 90
_cell_formula_units_Z 16
_cell_length_a 8.8435
_cell_length_b 11.8832
_cell_length_c 8.8303
_cell_volume 925.024
_citation_journal_id_ASTM EJSCE5
_cod_data_source_file Cockcroft_EJSCE5_1988_1948.cif
_cod_data_source_block D1I1
_cod_original_cell_volume 925.0243
_cod_original_formula_sum 'D1 I1'
_cod_database_code 4031609

loop_
_space_group_symop_id
_space_group_symop_operation_xyz
1 x,y,z
2 -x+1/2,y,-z
3 -x,-y,-z
4 x-1/2,-y,z
5 x+1/2,y+1/2,z+1/2
6 -x+1,y+1/2,-z+1/2
7 -x+1/2,-y+1/2,-z+1/2
8 x,-y+1/2,z+1/2

loop_
_atom_site_label
_atom_site_type_symbol
_atom_site_fract_x
_atom_site_fract_y
_atom_site_fract_z
_atom_site_occupancy
_atom_site_U_iso_or_equiv
D2 D+1 0.5965 0.33 -0.0979 1 0.0
D1 D+1 0.1808 0.0986 0.339 1 0.0
I2 I-1 0.4997 0.2337 -0.0055 1 0.0
I1 I-1 0.2779 0.0017 0.2477 1 0.0
